data_7205738
loop_
_publ_author_name
'Pochodylo, Amy L.'
'LaDuca, Robert L.'

_publ_section_title
;
 Topological diversity in zinc coordination polymers with 5-substituted
 isophthalate and bis(4-pyridylmethyl)piperazine ligands
;
_journal_issue 7
_journal_name_full CrystEngComm
_journal_page_first 2249
_journal_paper_doi 10.1039/c0ce00715c
_journal_volume 13
_journal_year 2011
_chemical_formula_sum 'C20 H22 N2 O4 Zn'
_chemical_formula_weight 419.79
_chemical_name_systematic
;
?
;
_space_group_IT_number 14
_symmetry_cell_setting monoclinic
_symmetry_space_group_name_Hall '-P 2yn'
_symmetry_space_group_name_H-M 'P 1 21/n 1'
_atom_sites_solution_hydrogens geom
_atom_sites_solution_primary direct
_atom_sites_solution_secondary difmap
_audit_creation_method SHELXL-97
_audit_update_record
;
2009-12-10 # Formatted by publCIF
;
_cell_angle_alpha 90.00
_cell_angle_beta 94.955(4)
_cell_angle_gamma 90.00
_cell_formula_units_Z 4
_cell_length_a 11.561(5)
_cell_length_b 11.515(5)
_cell_length_c 14.717(6)
_cell_measurement_reflns_used 4404
_cell_measurement_temperature 173(2)
_cell_measurement_theta_max 27.50
_cell_measurement_theta_min 2.15
_cell_volume 1951.9(14)
_computing_structure_refinement 'SHELXL-97 (Sheldrick, 2008)'
_computing_structure_solution 'SHELXS-97 (Sheldrick, 2008)'
_diffrn_ambient_temperature 173(2)
_diffrn_measured_fraction_theta_full 0.998
_diffrn_measured_fraction_theta_max 0.983
_diffrn_radiation_monochromator graphite
_diffrn_radiation_source 'fine-focus sealed tube'
_diffrn_radiation_type MoK\a
_diffrn_radiation_wavelength 0.71073
_diffrn_reflns_av_R_equivalents 0.0437
_diffrn_reflns_av_sigmaI/netI 0.0613
_diffrn_reflns_limit_h_max 15
_diffrn_reflns_limit_h_min -14
_diffrn_reflns_limit_k_max 14
_diffrn_reflns_limit_k_min -14
_diffrn_reflns_limit_l_max 18
_diffrn_reflns_limit_l_min -18
_diffrn_reflns_number 13544
_diffrn_reflns_theta_full 25.00
_diffrn_reflns_theta_max 27.50
_diffrn_reflns_theta_min 2.15
_exptl_absorpt_coefficient_mu 1.286
_exptl_absorpt_correction_T_max 0.807
_exptl_absorpt_correction_T_min 0.773
_exptl_absorpt_correction_type multi-scan
_exptl_absorpt_process_details SADABS
_exptl_crystal_colour colourless
_exptl_crystal_density_diffrn 1.429
_exptl_crystal_density_method 'not measured'
_exptl_crystal_description block
_exptl_crystal_F_000 872
_exptl_crystal_size_max 0.31
_exptl_crystal_size_mid 0.16
_exptl_crystal_size_min 0.16
_refine_diff_density_max 0.697
_refine_diff_density_min -1.140
_refine_diff_density_rms 0.072
_refine_ls_extinction_method none
_refine_ls_goodness_of_fit_ref 1.106
_refine_ls_hydrogen_treatment constr
_refine_ls_matrix_type full
_refine_ls_number_parameters 244
_refine_ls_number_reflns 4404
_refine_ls_number_restraints 0
_refine_ls_restrained_S_all 1.106
_refine_ls_R_factor_all 0.0592
_refine_ls_R_factor_gt 0.0487
_refine_ls_shift/su_max 0.001
_refine_ls_shift/su_mean 0.000
_refine_ls_structure_factor_coef Fsqd
_refine_ls_weighting_details 'calc w=1/[\s^2^(Fo^2^)+(0.0496P)^2^+0.8732P] where P=(Fo^2^+2Fc^2^)/3'
_refine_ls_weighting_scheme calc
_refine_ls_wR_factor_gt 0.1251
_refine_ls_wR_factor_ref 0.1317
_reflns_number_gt 3562
_reflns_number_total 4404
_reflns_threshold_expression >2sigma(I)
_cod_data_source_file c0ce00715c.txt
_cod_data_source_block zntbuip4bpmp34_0m
_cod_original_cell_volume 1951.8(13)
_cod_original_sg_symbol_H-M P2(1)/n
_cod_database_code 7205738

loop_
_symmetry_equiv_pos_as_xyz
'x, y, z'
'-x+1/2, y+1/2, -z+1/2'
'-x, -y, -z'
'x-1/2, -y-1/2, z-1/2'

loop_
_atom_site_label
_atom_site_type_symbol
_atom_site_fract_x
_atom_site_fract_y
_atom_site_fract_z
_atom_site_U_iso_or_equiv
_atom_site_adp_type
_atom_site_occupancy
_atom_site_symmetry_multiplicity
_atom_site_calc_flag
_atom_site_refinement_flags
_atom_site_disorder_assembly
_atom_site_disorder_group
Zn1 Zn 0.43267(3) 0.56887(3) 0.09649(2) 0.03862(13) Uani 1 1 d . . .
O1 O 0.35868(17) 0.63798(18) -0.01629(13) 0.0445(5) Uani 1 1 d . . .
O4 O 0.52538(17) 0.59452(17) -0.07385(13) 0.0420(4) Uani 1 1 d . . .
N2 N 0.2980(2) 0.5403(2) 0.17156(15) 0.0412(5) Uani 1 1 d . . .
C12 C 0.4227(2) 0.6342(2) -0.08203(19) 0.0401(6) Uani 1 1 d . . .
O2 O 0.07336(19) 0.8587(2) -0.36135(14) 0.0547(6) Uani 1 1 d . . .
C11 C 0.4425(2) 0.6754(3) -0.24678(18) 0.0415(6) Uani 1 1 d . . .
H11 H 0.5178 0.6418 -0.2390 0.050 Uiso 1 1 calc R . .
O3 O 0.03630(19) 0.8199(2) -0.21824(16) 0.0609(6) Uani 1 1 d . . .
C14 C 0.1275(3) 0.4298(3) 0.1944(2) 0.0448(7) Uani 1 1 d . . .
H14 H 0.0796 0.3647 0.1781 0.054 Uiso 1 1 calc R . .
C9 C 0.2639(2) 0.7273(2) -0.18275(18) 0.0406(6) Uani 1 1 d . . .
H9 H 0.2171 0.7288 -0.1328 0.049 Uiso 1 1 calc R . .
N1 N 0.0060(2) 0.5207(2) 0.40508(16) 0.0455(6) Uani 1 1 d . . .
C19 C 0.0842(3) 0.4403(3) 0.4552(2) 0.0512(8) Uani 1 1 d . . .
H19A H 0.1591 0.4379 0.4273 0.061 Uiso 1 1 calc R . .
H19B H 0.0503 0.3613 0.4519 0.061 Uiso 1 1 calc R . .
C13 C 0.2266(3) 0.4503(3) 0.1505(2) 0.0445(7) Uani 1 1 d . . .
H13 H 0.2450 0.3986 0.1036 0.053 Uiso 1 1 calc R . .
C5 C 0.4014(3) 0.7183(3) -0.33205(18) 0.0419(6) Uani 1 1 d . . .
C8 C 0.1005(3) 0.8206(3) -0.2802(2) 0.0446(7) Uani 1 1 d . . .
C4 C 0.4707(3) 0.7103(3) -0.41647(19) 0.0462(7) Uani 1 1 d . . .
C15 C 0.0989(3) 0.5056(3) 0.26252(19) 0.0445(7) Uani 1 1 d . . .
C10 C 0.3748(2) 0.6807(2) -0.17222(18) 0.0400(6) Uani 1 1 d . . .
C6 C 0.2906(3) 0.7670(3) -0.33988(19) 0.0442(6) Uani 1 1 d . . .
H6 H 0.2610 0.7981 -0.3970 0.053 Uiso 1 1 calc R . .
C16 C 0.1725(3) 0.5976(3) 0.2843(2) 0.0459(7) Uani 1 1 d . . .
H16 H 0.1558 0.6507 0.3308 0.055 Uiso 1 1 calc R . .
C7 C 0.2217(2) 0.7717(2) -0.26700(19) 0.0411(6) Uani 1 1 d . . .
C20 C -0.1048(3) 0.5229(3) 0.4464(2) 0.0511(7) Uani 1 1 d . . .
H20A H -0.1407 0.4448 0.4428 0.061 Uiso 1 1 calc R . .
H20B H -0.1587 0.5780 0.4129 0.061 Uiso 1 1 calc R . .
C17 C 0.2708(3) 0.6125(3) 0.23825(19) 0.0432(6) Uani 1 1 d . . .
H17 H 0.3209 0.6760 0.2544 0.052 Uiso 1 1 calc R . .
C3 C 0.4927(3) 0.8322(3) -0.4519(2) 0.0587(8) Uani 1 1 d . . .
H3A H 0.5380 0.8768 -0.4046 0.088 Uiso 1 1 calc R . .
H3B H 0.4184 0.8711 -0.4679 0.088 Uiso 1 1 calc R . .
H3C H 0.5361 0.8269 -0.5062 0.088 Uiso 1 1 calc R . .
C18 C -0.0111(3) 0.4894(3) 0.3086(2) 0.0516(8) Uani 1 1 d . . .
H18A H -0.0732 0.5384 0.2780 0.062 Uiso 1 1 calc R . .
H18B H -0.0362 0.4073 0.3029 0.062 Uiso 1 1 calc R . .
C2 C 0.3999(3) 0.6421(3) -0.4913(2) 0.0601(9) Uani 1 1 d . . .
H2A H 0.3849 0.5636 -0.4693 0.090 Uiso 1 1 calc R . .
H2B H 0.4435 0.6371 -0.5454 0.090 Uiso 1 1 calc R . .
H2C H 0.3259 0.6818 -0.5072 0.090 Uiso 1 1 calc R . .
C1 C 0.5878(3) 0.6497(3) -0.3957(2) 0.0568(8) Uani 1 1 d . . .
H1A H 0.5751 0.5713 -0.3728 0.085 Uiso 1 1 calc R . .
H1B H 0.6352 0.6942 -0.3495 0.085 Uiso 1 1 calc R . .
H1C H 0.6279 0.6450 -0.4516 0.085 Uiso 1 1 calc R . .

loop_
_atom_site_aniso_label
_atom_site_aniso_U_11
_atom_site_aniso_U_22
_atom_site_aniso_U_33
_atom_site_aniso_U_23
_atom_site_aniso_U_13
_atom_site_aniso_U_12
Zn1 0.0362(2) 0.0468(2) 0.03190(19) -0.00008(13) -0.00204(14) -0.00015(13)
O1 0.0417(11) 0.0550(12) 0.0361(10) 0.0049(9) -0.0008(8) 0.0024(9)
O4 0.0385(11) 0.0458(11) 0.0405(10) 0.0010(9) -0.0044(9) 0.0021(9)
N2 0.0409(13) 0.0489(13) 0.0332(11) 0.0012(10) -0.0011(10) 0.0007(11)
C12 0.0415(15) 0.0399(15) 0.0375(13) -0.0008(12) -0.0047(12) 0.0003(12)
O2 0.0484(12) 0.0730(15) 0.0409(11) 0.0063(11) -0.0066(9) 0.0139(11)
C11 0.0386(15) 0.0473(16) 0.0377(13) -0.0013(12) -0.0023(11) 0.0023(12)
O3 0.0425(12) 0.0867(18) 0.0531(13) 0.0149(12) 0.0021(10) 0.0136(12)
C14 0.0431(16) 0.0472(16) 0.0430(15) 0.0021(13) -0.0013(13) -0.0037(12)
C9 0.0409(15) 0.0455(15) 0.0349(13) -0.0004(12) -0.0006(11) -0.0005(12)
N1 0.0414(13) 0.0543(15) 0.0411(12) 0.0079(12) 0.0055(11) 0.0037(12)
C19 0.0487(18) 0.0569(19) 0.0491(17) 0.0082(14) 0.0102(15) 0.0113(14)
C13 0.0471(17) 0.0490(17) 0.0366(14) -0.0034(12) -0.0007(13) -0.0003(13)
C5 0.0434(15) 0.0456(15) 0.0358(13) -0.0028(12) -0.0025(12) 0.0002(12)
C8 0.0408(16) 0.0473(16) 0.0440(15) -0.0001(13) -0.0056(13) 0.0018(13)
C4 0.0460(16) 0.0578(18) 0.0342(13) -0.0012(13) 0.0001(12) 0.0022(14)
C15 0.0431(16) 0.0534(17) 0.0362(13) 0.0061(13) -0.0017(12) -0.0019(13)
C10 0.0420(15) 0.0416(15) 0.0351(13) 0.0005(11) -0.0043(11) 0.0005(12)
C6 0.0468(16) 0.0497(17) 0.0346(13) 0.0011(13) -0.0051(12) -0.0007(13)
C16 0.0458(17) 0.0534(17) 0.0383(14) -0.0037(13) 0.0023(13) -0.0023(14)
C7 0.0398(15) 0.0442(15) 0.0380(13) 0.0016(12) -0.0045(11) 0.0018(12)
C20 0.0402(16) 0.067(2) 0.0464(16) 0.0124(15) 0.0045(13) 0.0073(15)
C17 0.0430(16) 0.0475(16) 0.0387(14) -0.0007(13) 0.0008(12) -0.0049(13)
C3 0.063(2) 0.070(2) 0.0426(16) 0.0040(16) 0.0037(15) -0.0056(17)
C18 0.0437(16) 0.065(2) 0.0463(16) 0.0017(15) 0.0035(13) -0.0079(15)
C2 0.056(2) 0.078(2) 0.0465(17) -0.0126(17) 0.0040(15) -0.0055(17)
C1 0.0491(18) 0.076(2) 0.0455(16) -0.0042(16) 0.0046(14) 0.0075(16)

loop_
_atom_type_symbol
_atom_type_description
_atom_type_scat_dispersion_real
_atom_type_scat_dispersion_imag
_atom_type_scat_source
C C 0.0033 0.0016 'International Tables Vol C Tables 4.2.6.8 and 6.1.1.4'
H H 0.0000 0.0000 'International Tables Vol C Tables 4.2.6.8 and 6.1.1.4'
N N 0.0061 0.0033 'International Tables Vol C Tables 4.2.6.8 and 6.1.1.4'
O O 0.0106 0.0060 'International Tables Vol C Tables 4.2.6.8 and 6.1.1.4'
Zn Zn 0.2839 1.4301 'International Tables Vol C Tables 4.2.6.8 and 6.1.1.4'

loop_
_geom_angle_atom_site_label_1
_geom_angle_atom_site_label_2
_geom_angle_atom_site_label_3
_geom_angle
_geom_angle_site_symmetry_1
_geom_angle_site_symmetry_3
_geom_angle_publ_flag
O2 Zn1 O1 113.49(9) 4_676 . ?
O2 Zn1 O4 105.03(10) 4_676 3_665 ?
O1 Zn1 O4 109.72(8) . 3_665 ?
O2 Zn1 N2 125.31(10) 4_676 . ?
O1 Zn1 N2 103.21(9) . . ?
O4 Zn1 N2 98.61(10) 3_665 . ?
C12 O1 Zn1 112.93(18) . . ?
C12 O4 Zn1 124.59(18) . 3_665 ?
C17 N2 C13 117.8(3) . . ?
C17 N2 Zn1 122.8(2) . . ?
C13 N2 Zn1 119.2(2) . . ?
O4 C12 O1 122.9(3) . . ?
O4 C12 C10 119.1(2) . . ?
O1 C12 C10 118.0(3) . . ?
C8 O2 Zn1 126.3(2) . 4_575 ?
C5 C11 C10 121.3(3) . . ?
C13 C14 C15 119.2(3) . . ?
C10 C9 C7 119.5(3) . . ?
C19 N1 C18 111.3(3) . . ?
C19 N1 C20 109.2(2) . . ?
C18 N1 C20 110.9(3) . . ?
N1 C19 C20 110.4(3) . 3_566 ?
N2 C13 C14 122.8(3) . . ?
C11 C5 C6 117.1(3) . . ?
C11 C5 C4 123.1(3) . . ?
C6 C5 C4 119.7(2) . . ?
O3 C8 O2 125.4(3) . . ?
O3 C8 C7 121.2(3) . . ?
O2 C8 C7 113.4(3) . . ?
C3 C4 C1 108.4(3) . . ?
C3 C4 C2 108.7(3) . . ?
C1 C4 C2 108.6(3) . . ?
C3 C4 C5 109.6(3) . . ?
C1 C4 C5 112.3(2) . . ?
C2 C4 C5 109.2(3) . . ?
C16 C15 C14 118.0(3) . . ?
C16 C15 C18 121.3(3) . . ?
C14 C15 C18 120.7(3) . . ?
C9 C10 C11 120.1(2) . . ?
C9 C10 C12 120.4(2) . . ?
C11 C10 C12 119.4(3) . . ?
C7 C6 C5 122.4(3) . . ?
C15 C16 C17 119.9(3) . . ?
C9 C7 C6 119.5(3) . . ?
C9 C7 C8 120.3(3) . . ?
C6 C7 C8 120.2(3) . . ?
N1 C20 C19 109.4(3) . 3_566 ?
N2 C17 C16 122.4(3) . . ?
N1 C18 C15 111.0(3) . . ?

loop_
_geom_bond_atom_site_label_1
_geom_bond_atom_site_label_2
_geom_bond_distance
_geom_bond_site_symmetry_2
_geom_bond_publ_flag
Zn1 O2 1.885(2) 4_676 ?
Zn1 O1 1.968(2) . ?
Zn1 O4 1.978(2) 3_665 ?
Zn1 N2 2.012(2) . ?
O1 C12 1.269(3) . ?
O4 C12 1.268(3) . ?
O4 Zn1 1.978(2) 3_665 ?
N2 C17 1.344(4) . ?
N2 C13 1.345(4) . ?
C12 C10 1.493(4) . ?
O2 C8 1.285(4) . ?
O2 Zn1 1.885(2) 4_575 ?
C11 C5 1.393(4) . ?
C11 C10 1.403(4) . ?
O3 C8 1.225(4) . ?
C14 C13 1.382(4) . ?
C14 C15 1.391(4) . ?
C9 C10 1.386(4) . ?
C9 C7 1.390(4) . ?
N1 C19 1.451(4) . ?
N1 C18 1.462(4) . ?
N1 C20 1.466(4) . ?
C19 C20 1.508(5) 3_566 ?
C5 C6 1.395(4) . ?
C5 C4 1.538(4) . ?
C8 C7 1.506(4) . ?
C4 C3 1.527(5) . ?
C4 C1 1.530(4) . ?
C4 C2 1.531(4) . ?
C15 C16 1.380(4) . ?
C15 C18 1.504(4) . ?
C6 C7 1.391(4) . ?
C16 C17 1.383(4) . ?
C20 C19 1.508(5) 3_566 ?
